data_4022926
loop_
_publ_author_name
'Karl B. Lindsay'
'Francesc Ferrando'
'Kasper L. Christensen'
'Jacob Overgaard'
'Tom\`as Roca'
'M.-Llu\"isa Bennasar'
'Troels Skrydstrup'

_publ_section_title
;
 SmI~2~-Promoted Radical Addition Reactions with
 N-(2-Indolylacyl)oxazolidinones: Synthesis of Bisindole Compounds
;
_journal_name_full 'Journal of Organic Chemistry'
_journal_page_first 4181
_journal_page_last 4188
_journal_paper_doi 10.1021/jo070273d
_journal_volume 72
_journal_year 2007
_chemical_formula_moiety 'C32 H24 N2 O2'
_chemical_formula_sum 'C32 H24 N2 O2'
_chemical_formula_weight 234.28
_chemical_name_systematic ?
_space_group_IT_number 5
_symmetry_cell_setting monoclinic
_symmetry_space_group_name_Hall 'C 2y'
_symmetry_space_group_name_H-M 'C 1 2 1'
_atom_type_scat_source IntTabIV
_cell_angle_alpha 90.000
_cell_angle_beta 124.921(2)
_cell_angle_gamma 90.000
_cell_formula_units_Z 2
_cell_length_a 21.1387(9)
_cell_length_b 5.0292(2)
_cell_length_c 14.2143(6)
_cell_measurement_reflns_used 3385
_cell_measurement_temperature 100
_cell_measurement_theta_max 30.58
_cell_measurement_theta_min 1.75
_cell_volume 1239.04(9)
_computing_cell_refinement 'SAINT (Bruker, 2003)'
_computing_data_collection 'Apex2 (Bruker-Nonius, 2003  )'
_computing_data_reduction 'SAINT (Bruker, 2003)'
_computing_molecular_graphics
;                                    
      ORTEP-III (Burnett & Johnson,   1996), KRYSTAL                      
;
_computing_publication_material KRYSTAL
_computing_structure_refinement 'modified ORFLS(1962), KRYSTAL'
_computing_structure_solution
;                                    
     SIR97 (Altomare et al., 1997 ) , KRYSTAL                             
;
_diffrn_ambient_temperature 100
_diffrn_measured_fraction_theta_full 0.999
_diffrn_measured_fraction_theta_max 0.999
_diffrn_measurement_device
;                                    
Bruker-Nonius X8Apex-II CCD          
diffractometer                       
;
_diffrn_measurement_method
;                                    
Thin-slice \w and \f scans           
;
_diffrn_radiation_monochromator graphite
_diffrn_radiation_source 'x-ray tube'
_diffrn_radiation_type 'Mo K\a'
_diffrn_radiation_wavelength 0.71073
_diffrn_reflns_av_R_equivalents 0.062
_diffrn_reflns_limit_h_max 30
_diffrn_reflns_limit_h_min -29
_diffrn_reflns_limit_k_max 7
_diffrn_reflns_limit_k_min -7
_diffrn_reflns_limit_l_max 20
_diffrn_reflns_limit_l_min -20
_diffrn_reflns_number 17672
_diffrn_reflns_reduction_process 17672
_diffrn_reflns_theta_full 30.58
_diffrn_reflns_theta_max 30.58
_diffrn_reflns_theta_min 1.75
_diffrn_standards_decay_% 0
_exptl_absorpt_coefficient_mu 0.079
_exptl_absorpt_correction_type none
_exptl_absorpt_process_details none
_exptl_crystal_colour colourless
_exptl_crystal_density_diffrn 1.256
_exptl_crystal_density_meas ?
_exptl_crystal_density_method .
_exptl_crystal_description needle
_exptl_crystal_F_000 492
_exptl_crystal_size_max 0.04
_exptl_crystal_size_mid 0.50
_exptl_crystal_size_min 0.02
_refine_diff_density_max 0.09(2)
_refine_diff_density_min -0.10(2)
_refine_ls_extinction_method none
_refine_ls_goodness_of_fit_ref 1.13
_refine_ls_hydrogen_treatment fixed
_refine_ls_matrix_type full
_refine_ls_number_constraints 0
_refine_ls_number_parameters 162
_refine_ls_number_reflns 1602
_refine_ls_number_restraints 0
_refine_ls_R_factor_gt 0.060
_refine_ls_shift/su_max 0.0025
_refine_ls_shift/su_mean 0.0004
_refine_ls_structure_factor_coef IntTabIV
_refine_ls_weighting_scheme calc
_refine_ls_wR_factor_ref 0.047
_reflns_number_gt 1602
_reflns_number_total 2109
_reflns_threshold_expression 'I> 1.\s(I)      '
_cod_data_source_file jo070273dsi20070208_060002.cif
_cod_data_source_block nz1
_cod_depositor_comments
;
The following automatic conversions were performed:

'_atom_site_thermal_displace_type' tag value 'Uij' was replaced with
'Uani' value 18 times.

Automatic conversion script
Id: cif_fix_values 1646 2011-03-28 12:23:43Z adriana 
;
_cod_original_sg_symbol_H-M 'C 2'
_cod_database_code 4022926

loop_
_symmetry_equiv_pos_as_xyz
+x,+y,+z
-x,+y,-z
1/2+x,1/2+y,+z
1/2-x,1/2+y,-z

loop_
_atom_site_aniso_label
_atom_site_aniso_U_11
_atom_site_aniso_U_22
_atom_site_aniso_U_33
_atom_site_aniso_U_12
_atom_site_aniso_U_13
_atom_site_aniso_U_23
O 0.062(1) 0.139(2) 0.072(1) 0.041(1) 0.041(1) 0.033(1)
N 0.047(1) 0.053(1) 0.048(1) 0.002(1) 0.029(1) -0.003(1)
C1 0.043(1) 0.079(2) 0.052(1) 0.000(1) 0.026(1) 0.000(1)
C2 0.040(1) 0.062(1) 0.046(1) -0.001(1) 0.024(1) -0.005(1)
C3 0.044(1) 0.064(2) 0.060(1) -0.001(1) 0.030(1) -0.010(1)
C4 0.038(1) 0.051(1) 0.060(1) -0.004(1) 0.023(1) -0.002(1)
C5 0.048(1) 0.062(2) 0.090(2) 0.002(2) 0.034(1) 0.008(2)
C6 0.058(2) 0.082(2) 0.090(2) 0.007(2) 0.031(2) 0.028(2)
C7 0.073(2) 0.084(2) 0.060(2) -0.015(2) 0.028(1) 0.017(2)
C8 0.068(2) 0.064(2) 0.056(1) -0.011(2) 0.034(1) -0.002(1)
C9 0.045(1) 0.046(1) 0.048(1) -0.008(1) 0.023(1) -0.002(1)
C10 0.058(1) 0.050(1) 0.063(1) -0.001(1) 0.041(1) -0.005(1)
C11 0.050(1) 0.051(1) 0.050(1) 0.001(1) 0.029(1) 0.002(1)
C12 0.090(2) 0.102(3) 0.114(2) -0.029(2) 0.080(2) -0.043(2)
C13 0.103(2) 0.140(4) 0.145(3) -0.032(3) 0.098(3) -0.041(3)
C14 0.059(2) 0.117(3) 0.095(2) -0.015(2) 0.044(2) 0.000(2)
C15 0.070(2) 0.099(3) 0.082(2) -0.028(2) 0.029(2) -0.021(2)
C16 0.065(2) 0.079(2) 0.074(2) -0.010(2) 0.041(1) -0.016(2)

loop_
_atom_site_label
_atom_site_fract_x
_atom_site_fract_y
_atom_site_fract_z
_atom_site_U_iso_or_equiv
_atom_site_thermal_displace_type
O 0.57234(10) 0.0044(7) 0.4954(1) 0.090(2) Uani
N 0.47960(10) 0.2524(7) 0.2665(1) 0.049(2) Uani
C1 0.5153(1) 0.1399(8) 0.4625(2) 0.059(2) Uani
C2 0.4707(1) 0.2825(8) 0.3547(2) 0.049(2) Uani
C3 0.4174(1) 0.4804(8) 0.3266(2) 0.056(2) Uani
C4 0.3920(1) 0.5758(7) 0.2170(2) 0.053(2) Uani
C5 0.3397(1) 0.7746(8) 0.1437(3) 0.070(2) Uani
C6 0.3272(2) 0.8110(9) 0.0400(3) 0.083(3) Uani
C7 0.3643(2) 0.6548(9) 0.0040(2) 0.078(3) Uani
C8 0.4169(1) 0.4613(8) 0.0732(2) 0.064(2) Uani
C9 0.4307(1) 0.4281(7) 0.1809(2) 0.048(2) Uani
C10 0.5279(1) 0.0622(7) 0.2577(2) 0.054(2) Uani
C11 0.6000(1) 0.1825(7) 0.2780(2) 0.050(2) Uani
C12 0.6294(2) 0.0837(9) 0.2215(3) 0.090(3) Uani
C13 0.6973(2) 0.1779(12) 0.2418(3) 0.114(4) Uani
C14 0.7368(2) 0.3701(10) 0.3191(3) 0.091(3) Uani
C15 0.7086(2) 0.4777(9) 0.3761(3) 0.092(3) Uani
C16 0.6396(2) 0.3825(8) 0.3555(2) 0.072(3) Uani
H3 0.4010 0.5420 0.3726 0.067 Uiso
H5 0.3134 0.8794 0.1664 0.083 Uiso
H6 0.2928 0.9458 -0.0090 0.100 Uiso
H7 0.3530 0.6837 -0.0701 0.094 Uiso
H8 0.4424 0.3557 0.0489 0.076 Uiso
H10a 0.4986 -0.0123 0.1829 0.066 Uiso
H10b 0.5426 -0.0737 0.3129 0.066 Uiso
H12 0.6028 -0.0553 0.1673 0.107 Uiso
H13 0.7158 0.1069 0.2002 0.138 Uiso
H14 0.7842 0.4307 0.3343 0.108 Uiso
H15 0.7358 0.6166 0.4294 0.109 Uiso
H16 0.6201 0.4567 0.3955 0.087 Uiso

loop_
_geom_angle_atom_site_label_1
_geom_angle_atom_site_label_2
_geom_angle_atom_site_label_3
_geom_angle
_geom_angle_site_symmetry_1
_geom_angle_site_symmetry_3
C2 N C9 108.0(2) . .
C9 N C10 123.8(2) . .
C2 N C10 128.2(2) . .
O C1 C2 125.7(2) . .
O C1 C1 116.9(2) . 2_656
C1 C1 C2 117.3(2) 2_656 .
N C2 C3 109.2(2) . .
N C2 C1 124.2(2) . .
C1 C2 C3 126.4(2) . .
C2 C3 C4 107.3(2) . .
C5 C4 C9 118.8(2) . .
C3 C4 C9 106.9(2) . .
C3 C4 C5 134.3(2) . .
C4 C5 C6 118.8(3) . .
C5 C6 C7 121.5(3) . .
C6 C7 C8 121.9(3) . .
C7 C8 C9 116.4(3) . .
N C9 C8 128.8(2) . .
N C9 C4 108.6(2) . .
C4 C9 C8 122.6(2) . .
N C10 C11 113.7(2) . .
C12 C11 C16 117.9(2) . .
C10 C11 C12 119.7(2) . .
C10 C11 C16 122.3(2) . .
C11 C12 C13 121.6(3) . .
C12 C13 C14 120.5(3) . .
C13 C14 C15 119.7(3) . .
C14 C15 C16 119.9(3) . .
C11 C16 C15 120.3(3) . .
C2 C3 H3 126 . .
C4 C3 H3 126 . .
C6 C5 H5 121 . .
C4 C5 H5 121 . .
C5 C6 H6 119 . .
C7 C6 H6 119 . .
C8 C7 H7 119 . .
C6 C7 H7 119 . .
C7 C8 H8 122 . .
C9 C8 H8 122 . .
H10a C10 H10b 109 . .
N C10 H10b 109 . .
C11 C10 H10b 109 . .
N C10 H10a 109 . .
C11 C10 H10a 109 . .
C11 C12 H12 120 . .
C13 C12 H12 120 . .
C14 C13 H13 120 . .
C12 C13 H13 120 . .
C13 C14 H14 120 . .
C15 C14 H14 120 . .
C14 C15 H15 120 . .
C16 C15 H15 120 . .
C11 C16 H16 120 . .
C15 C16 H16 120 . .

loop_
_geom_bond_atom_site_label_1
_geom_bond_atom_site_label_2
_geom_bond_distance
_geom_bond_site_symmetry_2
O C1 1.222(3) .
N C9 1.375(3) .
N C2 1.379(3) .
N C10 1.456(3) .
C1 C2 1.448(3) .
C1 C1 1.530(4) 2_656
C2 C3 1.379(3) .
C3 C4 1.410(3) .
C4 C9 1.400(3) .
C4 C5 1.410(4) .
C5 C6 1.354(4) .
C6 C7 1.397(4) .
C7 C8 1.377(4) .
C8 C9 1.395(3) .
C10 C11 1.506(3) .
C11 C12 1.360(3) .
C11 C16 1.368(4) .
C12 C13 1.375(4) .
C13 C14 1.338(5) .
C14 C15 1.362(5) .
C15 C16 1.398(4) .
C3 H3 0.95 .
C5 H5 0.95 .
C6 H6 0.95 .
C7 H7 0.95 .
C8 H8 0.95 .
C10 H10b 0.95 .
C10 H10a 0.95 .
C12 H12 0.95 .
C13 H13 0.95 .
C14 H14 0.95 .
C15 H15 0.95 .
C16 H16 0.95 .
